data_4327665
loop_
_publ_author_name
'Stephen J. Archibald'
'Nathaniel W. Alcock'
'Daryle H. Busch'
'David R. Whitcomb'

_publ_section_title
;
 Synthesis and Characterization of Functionalized
 N,N'-Diphenylformamidinate Silver(I) Dimers: Solid-State Structures and
 Solution Properties
;
_journal_name_full 'Inorganic Chemistry'
_journal_page_first 5571
_journal_page_last 5578
_journal_paper_doi 10.1021/ic981270+
_journal_volume 38
_journal_year 1999
_chemical_formula_sum 'C30 H30 Ag2 N4 S4'
_chemical_formula_weight 790.56
_chemical_name_systematic
; 
 ? 
;
_space_group_IT_number 4
_symmetry_cell_setting monoclinic
_symmetry_space_group_name_Hall 'P 2yb'
_symmetry_space_group_name_H-M 'P 1 21 1'
_atom_sites_solution_hydrogens geom
_atom_sites_solution_primary direct
_atom_sites_solution_secondary difmap
_audit_creation_method SHELXL
_cell_angle_alpha 90.00
_cell_angle_beta 106.7240(10)
_cell_angle_gamma 90.00
_cell_formula_units_Z 2
_cell_length_a 8.02280(10)
_cell_length_b 14.4933(3)
_cell_length_c 13.3917(2)
_cell_measurement_temperature 180(2)
_cell_volume 1491.28(4)
_computing_structure_refinement 'SHELXL-96 (Sheldrick, 1996)'
_computing_structure_solution 'SHELXS-96 (Sheldrick, 1990)'
_diffrn_ambient_temperature 180(2)
_diffrn_radiation_monochromator graphite
_diffrn_radiation_source 'fine-focus sealed tube'
_diffrn_radiation_type MoK\a
_diffrn_radiation_wavelength 0.71073
_diffrn_reflns_av_R_equivalents 0.0267
_diffrn_reflns_av_sigmaI/netI 0.0653
_diffrn_reflns_limit_h_max 10
_diffrn_reflns_limit_h_min -10
_diffrn_reflns_limit_k_max 19
_diffrn_reflns_limit_k_min -17
_diffrn_reflns_limit_l_max 17
_diffrn_reflns_limit_l_min -11
_diffrn_reflns_number 9218
_diffrn_reflns_theta_max 28.52
_diffrn_reflns_theta_min 2.12
_exptl_absorpt_coefficient_mu 1.621
_exptl_absorpt_correction_T_max 0.93
_exptl_absorpt_correction_T_min 0.69
_exptl_absorpt_correction_type psi-scan
_exptl_crystal_colour colourless
_exptl_crystal_density_diffrn 1.761
_exptl_crystal_description 'thin plates '
_exptl_crystal_F_000 792
_exptl_crystal_size_max 0.21
_exptl_crystal_size_mid 0.20
_exptl_crystal_size_min 0.04
_refine_ls_abs_structure_details 'Flack H D (1983), Acta Cryst. A39, 876-881'
_refine_ls_abs_structure_Flack 0.26(3)
_refine_ls_extinction_method none
_refine_ls_goodness_of_fit_all 0.922
_refine_ls_goodness_of_fit_obs 0.961
_refine_ls_matrix_type full
_refine_ls_number_parameters 366
_refine_ls_number_reflns 6458
_refine_ls_number_restraints 1
_refine_ls_restrained_S_all 0.922
_refine_ls_restrained_S_obs 0.961
_refine_ls_R_factor_all 0.0530
_refine_ls_R_factor_obs 0.0341
_refine_ls_shift/esd_max 0.186
_refine_ls_shift/esd_mean 0.003
_refine_ls_structure_factor_coef Fsqd
_refine_ls_weighting_details 'w=1/[\s^2^(Fo^2^)+(0.0153P)^2^+0.0000P] where P=(Fo^2^+2Fc^2^)/3'
_refine_ls_weighting_scheme calc
_refine_ls_wR_factor_all 0.0613
_refine_ls_wR_factor_obs 0.0560
_reflns_number_observed 5051
_reflns_number_total 6458
_reflns_observed_criterion >2sigma(I)
_cod_data_source_file ic9812702B_2.cif
_cod_data_source_block ste160m
_cod_depositor_comments
;
The following automatic conversions were performed:

'_refine_ls_weighting_scheme' value 'calc
w=1/[\s^2^(Fo^2^)+(0.0153P)^2^+0.0000P] where P=(Fo^2^+2Fc^2^)/3' was
changed to 'calc'. New tag '_refine_ls_weighting_details' was
created. The value of the new tag was set to
'w=1/[\s^2^(Fo^2^)+(0.0153P)^2^+0.0000P] where P=(Fo^2^+2Fc^2^)/3'.

Automatic conversion script
Id: cif_fix_values 3143 2015-03-26 13:38:13Z robertas 
;
_cod_database_code 4327665

loop_
_symmetry_equiv_pos_as_xyz
'x, y, z'
'-x, y+1/2, -z'

loop_
_atom_site_aniso_label
_atom_site_aniso_U_11
_atom_site_aniso_U_22
_atom_site_aniso_U_33
_atom_site_aniso_U_23
_atom_site_aniso_U_13
_atom_site_aniso_U_12
Ag1 0.02276(16) 0.03103(19) 0.02514(19) 0.0032(3) 0.00952(14) 0.0085(2)
Ag2 0.02185(16) 0.03612(19) 0.02241(18) 0.0022(3) 0.00714(14) 0.0100(2)
C11 0.033(3) 0.059(4) 0.023(3) -0.001(3) 0.003(3) 0.001(3)
S12 0.0230(6) 0.0329(7) 0.0229(7) -0.0039(6) 0.0068(6) -0.0024(6)
C13 0.020(2) 0.019(2) 0.027(3) 0.001(2) 0.011(2) 0.0024(19)
C14 0.038(3) 0.025(3) 0.024(3) -0.001(2) 0.016(2) 0.008(2)
C15 0.032(3) 0.033(3) 0.040(4) 0.006(3) 0.026(3) 0.008(2)
C16 0.020(3) 0.026(3) 0.046(4) 0.007(3) 0.020(3) 0.004(2)
C17 0.025(3) 0.024(3) 0.029(3) -0.001(2) 0.007(2) 0.001(2)
C18 0.019(2) 0.015(2) 0.028(3) 0.005(2) 0.013(2) 0.003(2)
N19 0.021(2) 0.022(2) 0.018(2) 0.0017(18) 0.0063(18) 0.0029(17)
C110 0.015(2) 0.024(3) 0.024(3) 0.003(2) 0.005(2) -0.003(2)
N111 0.020(2) 0.023(2) 0.021(2) 0.0013(19) 0.0086(18) 0.0054(17)
C112 0.020(2) 0.021(2) 0.026(3) -0.001(2) 0.005(2) 0.008(2)
C113 0.023(3) 0.032(3) 0.034(3) 0.005(2) 0.010(2) 0.004(2)
C114 0.022(3) 0.040(3) 0.027(3) 0.003(2) 0.002(2) 0.004(2)
C115 0.033(3) 0.050(3) 0.020(3) 0.006(3) 0.002(2) 0.006(3)
C116 0.038(3) 0.029(3) 0.027(3) 0.003(2) 0.013(3) 0.002(2)
C117 0.022(3) 0.024(3) 0.022(3) -0.001(2) 0.005(2) 0.002(2)
S118 0.0290(8) 0.0368(8) 0.0249(8) 0.0022(7) 0.0086(7) -0.0061(7)
C119 0.032(3) 0.034(3) 0.043(4) -0.006(3) 0.020(3) -0.005(2)
C21 0.036(3) 0.033(3) 0.042(4) -0.007(3) 0.007(3) 0.000(2)
S22 0.0257(7) 0.0288(7) 0.0305(8) 0.0014(6) 0.0135(6) 0.0026(6)
C23 0.025(3) 0.018(3) 0.030(3) 0.000(2) 0.010(2) 0.006(2)
C24 0.039(3) 0.039(3) 0.029(3) -0.002(3) 0.015(3) 0.008(2)
C25 0.051(4) 0.057(4) 0.013(3) 0.005(3) 0.005(3) 0.019(3)
C26 0.029(3) 0.064(4) 0.033(3) -0.003(3) 0.001(3) 0.014(3)
C27 0.025(3) 0.044(3) 0.028(3) 0.004(3) 0.010(3) 0.011(3)
C28 0.023(2) 0.024(2) 0.024(3) -0.005(2) 0.008(2) 0.005(2)
N29 0.022(2) 0.024(2) 0.024(2) 0.0008(18) 0.0094(19) 0.0050(17)
C210 0.015(2) 0.023(3) 0.030(3) 0.001(2) 0.006(2) 0.004(2)
N211 0.025(2) 0.025(2) 0.020(2) 0.0018(18) 0.0114(19) 0.0052(18)
C212 0.023(3) 0.018(2) 0.033(3) 0.000(2) 0.012(2) 0.004(2)
C213 0.024(3) 0.026(3) 0.030(3) 0.003(2) 0.011(2) 0.005(2)
C214 0.020(3) 0.028(3) 0.037(3) 0.009(2) 0.014(3) 0.004(2)
C215 0.033(3) 0.029(3) 0.039(3) 0.005(2) 0.021(3) 0.007(2)
C216 0.036(3) 0.022(3) 0.026(3) -0.001(2) 0.013(2) -0.001(2)
C217 0.023(2) 0.021(3) 0.025(3) 0.000(2) 0.009(2) -0.001(2)
S218 0.0226(8) 0.0413(9) 0.0256(8) -0.0081(7) 0.0072(7) -0.0004(6)
C219 0.042(3) 0.042(3) 0.036(4) -0.003(3) 0.006(3) -0.001(3)

loop_
_atom_site_label
_atom_site_type_symbol
_atom_site_fract_x
_atom_site_fract_y
_atom_site_fract_z
_atom_site_U_iso_or_equiv
_atom_site_thermal_displace_type
_atom_site_occupancy
_atom_site_calc_flag
_atom_site_refinement_flags
Ag1 Ag 0.52800(4) 0.24801(3) 0.49785(2) 0.02576(9) Uani 1 d .
Ag2 Ag 0.56931(4) 0.24955(3) 0.29686(2) 0.02663(9) Uani 1 d .
C11 C 0.5813(7) 0.3703(4) 0.7680(4) 0.0396(14) Uani 1 d .
H11A H 0.5515 0.4222 0.8065 0.059 Uiso 1 calc R
H11B H 0.7070 0.3593 0.7923 0.059 Uiso 1 calc R
H11C H 0.5194 0.3149 0.7797 0.059 Uiso 1 calc R
S12 S 0.51893(18) 0.39681(9) 0.63171(11) 0.0262(3) Uani 1 d .
C13 C 0.2883(6) 0.3862(3) 0.5944(4) 0.0211(11) Uani 1 d .
C14 C 0.1910(6) 0.4047(3) 0.6624(4) 0.0274(12) Uani 1 d .
H14A H 0.2486 0.4213 0.7325 0.033 Uiso 1 calc R
C15 C 0.0128(7) 0.3994(4) 0.6300(5) 0.0318(14) Uani 1 d .
H15A H -0.0524 0.4123 0.6774 0.038 Uiso 1 calc R
C16 C -0.0712(7) 0.3752(3) 0.5287(5) 0.0284(13) Uani 1 d .
H16A H -0.1947 0.3719 0.5065 0.034 Uiso 1 calc R
C17 C 0.0218(6) 0.3555(3) 0.4584(4) 0.0260(12) Uani 1 d .
H17A H -0.0373 0.3383 0.3888 0.031 Uiso 1 calc R
C18 C 0.2055(6) 0.3613(3) 0.4916(4) 0.0195(11) Uani 1 d .
N19 N 0.3055(5) 0.3370(3) 0.4238(3) 0.0204(9) Uani 1 d .
C110 C 0.2485(6) 0.3537(3) 0.3240(4) 0.0213(11) Uani 1 d .
H11D H 0.1397 0.3841 0.2980 0.026 Uiso 1 calc R
N111 N 0.3350(5) 0.3304(3) 0.2574(3) 0.0212(9) Uani 1 d .
C112 C 0.2566(6) 0.3370(3) 0.1498(4) 0.0230(11) Uani 1 d .
C113 C 0.0892(6) 0.3054(3) 0.1011(4) 0.0293(12) Uani 1 d .
H11E H 0.0179 0.2850 0.1425 0.035 Uiso 1 calc R
C114 C 0.0241(6) 0.3029(3) -0.0071(4) 0.0309(12) Uani 1 d .
H11F H -0.0895 0.2797 -0.0391 0.037 Uiso 1 calc R
C115 C 0.1252(7) 0.3342(4) -0.0678(4) 0.0355(13) Uani 1 d .
H11G H 0.0808 0.3328 -0.1416 0.043 Uiso 1 calc R
C116 C 0.2910(7) 0.3678(3) -0.0216(4) 0.0309(12) Uani 1 d .
H11H H 0.3589 0.3904 -0.0639 0.037 Uiso 1 calc R
C117 C 0.3584(6) 0.3687(3) 0.0856(4) 0.0228(11) Uani 1 d .
S118 S 0.5697(2) 0.40793(10) 0.15405(13) 0.0300(4) Uani 1 d .
C119 C 0.6759(6) 0.4126(3) 0.0532(4) 0.0347(13) Uani 1 d .
H11I H 0.7985 0.4291 0.0837 0.052 Uiso 1 calc R
H11J H 0.6191 0.4591 0.0015 0.052 Uiso 1 calc R
H11K H 0.6682 0.3522 0.0194 0.052 Uiso 1 calc R
C21 C 0.4216(7) 0.0311(3) 0.5833(4) 0.0380(14) Uani 1 d .
H21I H 0.4632 -0.0235 0.6264 0.057 Uiso 1 calc R
H21J H 0.4665 0.0302 0.5226 0.057 Uiso 1 calc R
H21K H 0.2941 0.0309 0.5598 0.057 Uiso 1 calc R
S22 S 0.49629(17) 0.13291(9) 0.65835(11) 0.0272(3) Uani 1 d .
C23 C 0.7268(6) 0.1162(3) 0.6995(4) 0.0238(11) Uani 1 d .
C24 C 0.8025(7) 0.0932(4) 0.8017(4) 0.0346(13) Uani 1 d .
H24A H 0.7305 0.0834 0.8460 0.042 Uiso 1 calc R
C25 C 0.9823(7) 0.0838(4) 0.8425(4) 0.0413(15) Uani 1 d .
H25A H 1.0334 0.0665 0.9131 0.050 Uiso 1 calc R
C26 C 1.0839(7) 0.1006(4) 0.7764(5) 0.0438(15) Uani 1 d .
H26A H 1.2069 0.0958 0.8024 0.053 Uiso 1 calc R
C27 C 1.0092(7) 0.1241(4) 0.6741(4) 0.0319(13) Uani 1 d .
H27A H 1.0826 0.1359 0.6311 0.038 Uiso 1 calc R
C28 C 0.8293(6) 0.1314(3) 0.6306(4) 0.0236(11) Uani 1 d .
N29 N 0.7537(5) 0.1560(3) 0.5274(3) 0.0228(9) Uani 1 d .
C210 C 0.8315(6) 0.1312(3) 0.4564(4) 0.0228(11) Uani 1 d .
H21A H 0.9282 0.0905 0.4779 0.027 Uiso 1 calc R
N211 N 0.7851(5) 0.1584(3) 0.3593(3) 0.0221(9) Uani 1 d .
C212 C 0.8893(6) 0.1316(3) 0.2955(4) 0.0237(11) Uani 1 d .
C213 C 1.0717(6) 0.1304(3) 0.3320(4) 0.0262(11) Uani 1 d .
H21B H 1.1275 0.1490 0.4017 0.031 Uiso 1 calc R
C214 C 1.1721(6) 0.1027(3) 0.2689(4) 0.0276(12) Uani 1 d .
H21C H 1.2954 0.1017 0.2955 0.033 Uiso 1 calc R
C215 C 1.0928(7) 0.0764(3) 0.1675(4) 0.0315(13) Uani 1 d .
H21D H 1.1611 0.0555 0.1246 0.038 Uiso 1 calc R
C216 C 0.9115(6) 0.0806(3) 0.1277(4) 0.0270(12) Uani 1 d .
H21E H 0.8573 0.0641 0.0572 0.032 Uiso 1 calc R
C217 C 0.8103(6) 0.1087(3) 0.1907(4) 0.0224(11) Uani 1 d .
S218 S 0.5795(2) 0.11259(10) 0.14475(13) 0.0298(4) Uani 1 d .
C219 C 0.5385(7) 0.1414(4) 0.0089(4) 0.0409(15) Uani 1 d .
H21F H 0.5504 0.0860 -0.0303 0.061 Uiso 1 calc R
H21G H 0.6225 0.1880 0.0013 0.061 Uiso 1 calc R
H21H H 0.4202 0.1660 -0.0181 0.061 Uiso 1 calc R

loop_
_atom_type_symbol
_atom_type_description
_atom_type_scat_dispersion_real
_atom_type_scat_dispersion_imag
_atom_type_scat_source
C C 0.0033 0.0016 'International Tables Vol C Tables 4.2.6.8 and 6.1.1.4'
H H 0.0000 0.0000 'International Tables Vol C Tables 4.2.6.8 and 6.1.1.4'
N N 0.0061 0.0033 'International Tables Vol C Tables 4.2.6.8 and 6.1.1.4'
S S 0.1246 0.1234 'International Tables Vol C Tables 4.2.6.8 and 6.1.1.4'
Ag Ag -0.8971 1.1015 'International Tables Vol C Tables 4.2.6.8 and 6.1.1.4'

loop_
_geom_bond_atom_site_label_1
_geom_bond_atom_site_label_2
_geom_bond_distance
_geom_bond_publ_flag
Ag1 N29 2.191(4) y
Ag1 N19 2.194(4) y
Ag1 S22 2.7896(14) y
Ag1 Ag2 2.8050(4) y
Ag1 S12 2.8187(14) y
Ag2 N211 2.147(4) y
Ag2 N111 2.148(4) y
Ag2 S218 2.8623(16) y
Ag2 S118 2.988(2) y
C11 S12 1.790(5) ?
S12 C13 1.779(5) ?
C13 C14 1.385(6) ?
C13 C18 1.393(7) ?
C14 C15 1.372(7) ?
C15 C16 1.375(8) ?
C16 C17 1.389(7) ?
C17 C18 1.414(6) ?
C18 N19 1.418(5) ?
N19 C110 1.305(6) ?
C110 N111 1.322(5) ?
N111 C112 1.400(6) ?
C112 C113 1.391(6) ?
C112 C117 1.422(6) ?
C113 C114 1.393(7) ?
C114 C115 1.380(6) ?
C115 C116 1.384(7) ?
C116 C117 1.380(7) ?
C117 S118 1.773(5) ?
S118 C119 1.793(5) ?
C21 S22 1.788(5) ?
S22 C23 1.788(5) ?
C23 C24 1.369(7) ?
C23 C28 1.419(6) ?
C24 C25 1.395(7) ?
C25 C26 1.386(7) ?
C26 C27 1.372(7) ?
C27 C28 1.396(7) ?
C28 N29 1.386(6) ?
N29 C210 1.329(5) ?
C210 N211 1.307(6) ?
N211 C212 1.412(6) ?
C212 C213 1.403(6) ?
C212 C217 1.403(7) ?
C213 C214 1.385(6) ?
C214 C215 1.377(7) ?
C215 C216 1.399(7) ?
C216 C217 1.389(6) ?
C217 S218 1.776(5) ?
S218 C219 1.802(5) ?
